data_7013885
loop_
_publ_author_name
'Nishihara, Yasushi'
'Nara, Kyoko'
'Nishide, Yasuhiro'
'Osakada, Kohtaro'

_publ_section_title
;
 Cationic Rh complexes with novel spiro tetraarylpentaborate anions
 prepared from arylboronic acids and aryloxorhodium complexes.
;
_journal_issue 9
_journal_name_full 'Dalton transactions (Cambridge, England : 2003)'
_journal_page_first 1366
_journal_page_last 1375
_journal_paper_doi 10.1039/b315902g
_journal_year 2004
_chemical_formula_moiety 'C56 H96 B5 O6 P4 Rh '
_chemical_formula_sum 'C56 H96 B5 O6 P4 Rh'
_chemical_formula_weight 1146.22
_space_group_IT_number 14
_symmetry_cell_setting monoclinic
_symmetry_Int_Tables_number 14
_symmetry_space_group_name_Hall '-P 2yn'
_symmetry_space_group_name_H-M 'P 1 21/n 1'
_cell_angle_alpha 90
_cell_angle_beta 93.23(2)
_cell_angle_gamma 90
_cell_formula_units_Z 4
_cell_length_a 14.300(3)
_cell_length_b 27.509(6)
_cell_length_c 16.606(5)
_cell_measurement_reflns_used 17
_cell_measurement_temperature 296.1
_cell_measurement_theta_max 13.0
_cell_measurement_theta_min 9.5
_cell_volume 6522(3)
_computing_cell_refinement 'MSC/AFC Diffractometer Control'
_computing_data_collection 'MSC/AFC Diffractometer Control'
_computing_data_reduction CrystalStructure
_computing_publication_material 'CrystalStructure Ver. 3.10'
_computing_structure_refinement CRYSTALS
_computing_structure_solution DirectMethod
_diffrn_measured_fraction_theta_full 0.8986
_diffrn_measured_fraction_theta_max 0.8986
_diffrn_measurement_device_type 'Rigaku AFC5R'
_diffrn_measurement_method \w-2\q
_diffrn_radiation_type 'Mo K\a'
_diffrn_radiation_wavelength 0.7107
_diffrn_reflns_av_R_equivalents 0.046
_diffrn_reflns_limit_h_max 15
_diffrn_reflns_limit_h_min 0
_diffrn_reflns_limit_k_max 32
_diffrn_reflns_limit_k_min 0
_diffrn_reflns_limit_l_max 19
_diffrn_reflns_limit_l_min -19
_diffrn_reflns_number 11072
_diffrn_reflns_theta_full 25.00
_diffrn_reflns_theta_max 25.00
_diffrn_standards_decay_% -48.48
_diffrn_standards_interval_count 150
_diffrn_standards_number 3
_exptl_absorpt_coefficient_mu 0.402
_exptl_absorpt_correction_T_max 0.923
_exptl_absorpt_correction_T_min 1.000
_exptl_absorpt_correction_type psi-scan
_exptl_absorpt_process_details '(North, Phillips & Mathews, 1968)'
_exptl_crystal_colour darkred
_exptl_crystal_density_diffrn 1.167
_exptl_crystal_density_method 'not measured'
_exptl_crystal_description prismatic
_exptl_crystal_F_000 2440.00
_exptl_crystal_size_max 0.35
_exptl_crystal_size_mid 0.30
_exptl_crystal_size_min 0.20
_refine_diff_density_max 0.50
_refine_diff_density_min -0.36
_refine_ls_extinction_method none
_refine_ls_goodness_of_fit_ref 1.004
_refine_ls_hydrogen_treatment refall
_refine_ls_number_parameters 745
_refine_ls_number_reflns 4154
_refine_ls_R_factor_gt 0.0560
_refine_ls_shift/su_max 0.0000
_refine_ls_structure_factor_coef F
_refine_ls_weighting_details 'w = 1/[0.0010Fo^2^ + 2.4000\s^2^(Fo) + 0.0000]'
_refine_ls_weighting_scheme calc
_refine_ls_wR_factor_ref 0.0670
_reflns_number_gt 4154
_reflns_number_total 10329
_reflns_threshold_expression F^2^>2.0\s(F^2^)
_cod_data_source_file b315902g.txt
_cod_data_source_block form2
_cod_depositor_comments
;
The following automatic conversions were performed:

'_exptl_absorpt_correction_type' tag value 'psi-scans' was replaced
with 'psi-scan' value.

Automatic conversion script
Id: cif_fix_values 1646 2011-03-28 12:23:43Z adriana 
;
_cod_original_cell_volume 6521.7(3)
_cod_original_formula_sum 'C56 H96 B5 O6 P4 Rh '
_cod_database_code 7013885

loop_
_symmetry_equiv_pos_as_xyz
x,y,z
-x,-y,-z
-x+1/2,y+1/2,-z+1/2
x+1/2,-y+1/2,z+1/2

loop_
_atom_site_label
_atom_site_type_symbol
_atom_site_fract_x
_atom_site_fract_y
_atom_site_fract_z
_atom_site_U_iso_or_equiv
_atom_site_adp_type
_atom_site_occupancy
_atom_site_symmetry_multiplicity
_atom_site_calc_flag
_atom_site_refinement_flags
_atom_site_disorder_assembly
_atom_site_disorder_group
Rh1 Rh 0.25404(5) 0.08136(3) 0.20567(4) 0.0658(2) Uani 1.00 1 d . . .
P1 P 0.3595(2) 0.0458(1) 0.2997(2) 0.079(1) Uani 1.00 1 d . . .
P2 P 0.1495(2) 0.01643(9) 0.2099(2) 0.0716(9) Uani 1.00 1 d . . .
P3 P 0.1425(2) 0.1422(1) 0.1827(2) 0.088(1) Uani 1.00 1 d . . .
P4 P 0.3645(2) 0.1189(1) 0.1300(2) 0.089(1) Uani 1.00 1 d . . .
O1 O 0.3678(5) 0.1345(2) 0.7744(4) 0.088(3) Uani 1.00 1 d . . .
O2 O 0.3735(5) 0.1286(3) 0.6281(4) 0.095(3) Uani 1.00 1 d . . .
O3 O 0.2279(5) 0.1353(2) 0.6906(5) 0.096(3) Uani 1.00 1 d . . .
O4 O 0.3210(5) 0.0616(2) 0.7059(4) 0.089(3) Uani 1.00 1 d . . .
O5 O 0.4685(5) 0.1848(2) 0.7024(5) 0.090(3) Uani 1.00 1 d . . .
O6 O 0.1578(4) 0.0581(3) 0.6907(4) 0.087(3) Uani 1.00 1 d . . .
C1 C 0.3947(9) -0.0181(4) 0.3014(8) 0.119(5) Uani 1.00 1 d . . .
C2 C 0.4564(8) -0.0327(4) 0.2329(9) 0.142(6) Uani 1.00 1 d . . .
C3 C 0.3072(8) 0.0481(5) 0.3989(6) 0.108(5) Uani 1.00 1 d . . .
C4 C 0.2869(9) 0.0984(5) 0.4271(7) 0.146(6) Uani 1.00 1 d . . .
C5 C 0.4713(7) 0.0763(4) 0.3216(7) 0.099(4) Uani 1.00 1 d . . .
C6 C 0.5335(8) 0.0584(5) 0.3942(7) 0.135(6) Uani 1.00 1 d . . .
C7 C 0.1105(7) -0.0151(4) 0.3000(6) 0.091(4) Uani 1.00 1 d . . .
C8 C 0.0511(8) 0.0152(4) 0.3546(6) 0.114(5) Uani 1.00 1 d . . .
C9 C 0.2010(8) -0.0370(3) 0.1615(7) 0.094(4) Uani 1.00 1 d . . .
C10 C 0.2230(9) -0.0305(5) 0.0761(8) 0.147(7) Uani 1.00 1 d . . .
C11 C 0.0394(7) 0.0237(4) 0.1476(6) 0.094(4) Uani 1.00 1 d . . .
C12 C -0.0215(8) -0.0202(4) 0.1317(7) 0.127(5) Uani 1.00 1 d . . .
C13 C 0.0556(7) 0.1386(4) 0.2607(7) 0.106(5) Uani 1.00 1 d . . .
C14 C -0.0092(9) 0.1813(5) 0.2727(9) 0.183(8) Uani 1.00 1 d . . .
C15 C 0.075(1) 0.1570(8) 0.086(1) 0.188(8) Uani 1.00 1 d . . .
C16 C -0.009(2) 0.147(1) 0.063(1) 0.34(2) Uani 1.00 1 d . . .
C17 C 0.1906(9) 0.2034(4) 0.2026(8) 0.121(6) Uani 1.00 1 d . . .
C18 C 0.238(1) 0.2090(5) 0.2858(9) 0.170(8) Uani 1.00 1 d . . .
C19 C 0.3144(9) 0.1416(5) 0.0331(7) 0.121(5) Uani 1.00 1 d . . .
C20 C 0.262(1) 0.1034(6) -0.0163(8) 0.162(7) Uani 1.00 1 d . . .
C21 C 0.4462(8) 0.0733(4) 0.0958(7) 0.126(5) Uani 1.00 1 d . . .
C22 C 0.5055(9) 0.0853(5) 0.0230(7) 0.164(7) Uani 1.00 1 d . . .
C23 C 0.422(1) 0.1785(3) 0.154(1) 0.24(1) Uani 1.00 1 d . . .
C24 C 0.514(1) 0.1760(6) 0.191(1) 0.36(2) Uani 1.00 1 d . . .
C25 C 0.469(1) 0.1966(4) 0.8540(7) 0.084(4) Uani 1.00 1 d . . .
C26 C 0.560(1) 0.1929(5) 0.8832(9) 0.110(6) Uani 1.00 1 d . . .
C27 C 0.591(1) 0.2186(7) 0.953(1) 0.153(9) Uani 1.00 1 d . . .
C28 C 0.531(2) 0.2498(7) 0.988(1) 0.16(1) Uani 1.00 1 d . . .
C29 C 0.439(2) 0.2546(5) 0.960(1) 0.148(8) Uani 1.00 1 d . . .
C30 C 0.410(1) 0.2275(5) 0.8915(9) 0.104(5) Uani 1.00 1 d . . .
C31 C 0.6288(9) 0.1600(5) 0.8451(9) 0.154(7) Uani 1.00 1 d . . .
C32 C 0.308(1) 0.2346(4) 0.8606(8) 0.141(6) Uani 1.00 1 d . . .
C33 C 0.4807(9) 0.1822(4) 0.5508(7) 0.086(4) Uani 1.00 1 d . . .
C34 C 0.430(1) 0.2138(5) 0.499(1) 0.120(6) Uani 1.00 1 d . . .
C35 C 0.464(1) 0.2304(6) 0.428(1) 0.150(8) Uani 1.00 1 d . . .
C36 C 0.552(2) 0.2162(6) 0.410(1) 0.160(9) Uani 1.00 1 d . . .
C37 C 0.606(1) 0.1858(6) 0.458(1) 0.148(7) Uani 1.00 1 d . . .
C38 C 0.569(1) 0.1691(5) 0.5296(8) 0.100(5) Uani 1.00 1 d . . .
C39 C 0.333(1) 0.2295(5) 0.5193(9) 0.173(8) Uani 1.00 1 d . . .
C40 C 0.6246(9) 0.1335(5) 0.5812(8) 0.153(7) Uani 1.00 1 d . . .
C41 C 0.0482(7) 0.1301(3) 0.6800(7) 0.069(4) Uani 1.00 1 d . . .
C42 C -0.0068(9) 0.1282(4) 0.6083(7) 0.080(4) Uani 1.00 1 d . . .
C43 C -0.099(1) 0.1456(4) 0.6067(8) 0.107(5) Uani 1.00 1 d . . .
C44 C -0.1327(9) 0.1632(4) 0.676(1) 0.113(6) Uani 1.00 1 d . . .
C45 C -0.0803(9) 0.1663(4) 0.7450(8) 0.103(5) Uani 1.00 1 d . . .
C46 C 0.0098(8) 0.1494(3) 0.7488(8) 0.082(4) Uani 1.00 1 d . . .
C47 C 0.0333(8) 0.1094(4) 0.5335(7) 0.111(5) Uani 1.00 1 d . . .
C48 C 0.0692(8) 0.1521(4) 0.8289(7) 0.114(5) Uani 1.00 1 d . . .
C49 C 0.2449(7) -0.0209(4) 0.7139(8) 0.072(4) Uani 1.00 1 d . . .
C50 C 0.2192(7) -0.0522(4) 0.6492(8) 0.081(4) Uani 1.00 1 d . . .
C51 C 0.2177(9) -0.1020(6) 0.659(1) 0.126(7) Uani 1.00 1 d . . .
C52 C 0.240(1) -0.1212(5) 0.733(1) 0.146(8) Uani 1.00 1 d . . .
C53 C 0.2658(9) -0.0919(6) 0.798(1) 0.130(7) Uani 1.00 1 d . . .
C54 C 0.2669(7) -0.0413(5) 0.7886(9) 0.095(5) Uani 1.00 1 d . . .
C55 C 0.1969(8) -0.0318(4) 0.5658(7) 0.121(5) Uani 1.00 1 d . . .
C56 C 0.2923(8) -0.0093(5) 0.8597(7) 0.123(5) Uani 1.00 1 d . . .
B1 B 0.3234(9) 0.1157(5) 0.6983(9) 0.083(5) Uani 1.00 1 d . . .
B2 B 0.433(1) 0.1699(4) 0.7730(8) 0.080(5) Uani 1.00 1 d . . .
B3 B 0.4378(9) 0.1642(5) 0.6292(9) 0.082(5) Uani 1.00 1 d . . .
B4 B 0.151(1) 0.1086(5) 0.6864(7) 0.079(5) Uani 1.00 1 d . . .
B5 B 0.244(1) 0.0364(5) 0.7020(7) 0.072(4) Uani 1.00 1 d . . .
H1 H 0.4289(9) -0.0245(4) 0.3510(8) 0.140(5) Uiso 1.00 1 c . . .
H2 H 0.3401(9) -0.0378(4) 0.2975(8) 0.140(5) Uiso 1.00 1 c . . .
H3 H 0.4730(8) -0.0661(4) 0.2358(9) 0.170(6) Uiso 1.00 1 c . . .
H4 H 0.4228(8) -0.0264(4) 0.1830(9) 0.170(6) Uiso 1.00 1 c . . .
H5 H 0.5115(8) -0.0134(4) 0.2367(9) 0.170(6) Uiso 1.00 1 c . . .
H6 H 0.2498(8) 0.0306(5) 0.3956(6) 0.129(5) Uiso 1.00 1 c . . .
H7 H 0.3493(8) 0.0333(5) 0.4378(6) 0.129(5) Uiso 1.00 1 c . . .
H8 H 0.3439(9) 0.1162(5) 0.4302(7) 0.176(6) Uiso 1.00 1 c . . .
H9 H 0.2439(9) 0.1133(5) 0.3891(7) 0.176(6) Uiso 1.00 1 c . . .
H10 H 0.2611(9) 0.0980(5) 0.4786(7) 0.176(6) Uiso 1.00 1 c . . .
H11 H 0.5071(7) 0.0726(4) 0.2755(7) 0.118(4) Uiso 1.00 1 c . . .
H12 H 0.4590(7) 0.1099(4) 0.3298(7) 0.118(4) Uiso 1.00 1 c . . .
H13 H 0.4993(8) 0.0618(5) 0.4412(7) 0.160(6) Uiso 1.00 1 c . . .
H14 H 0.5483(8) 0.0251(5) 0.3867(7) 0.160(6) Uiso 1.00 1 c . . .
H15 H 0.5898(8) 0.0767(5) 0.4002(7) 0.160(6) Uiso 1.00 1 c . . .
H16 H 0.0749(7) -0.0428(4) 0.2832(6) 0.110(4) Uiso 1.00 1 c . . .
H17 H 0.1647(7) -0.0252(4) 0.3313(6) 0.109(4) Uiso 1.00 1 c . . .
H18 H 0.0859(8) 0.0432(4) 0.3715(6) 0.138(5) Uiso 1.00 1 c . . .
H19 H -0.0040(8) 0.0249(4) 0.3242(6) 0.138(5) Uiso 1.00 1 c . . .
H20 H 0.0345(8) -0.0027(4) 0.4006(6) 0.138(5) Uiso 1.00 1 c . . .
H21 H 0.2578(8) -0.0450(3) 0.1909(7) 0.113(4) Uiso 1.00 1 c . . .
H22 H 0.1584(8) -0.0634(3) 0.1636(7) 0.113(4) Uiso 1.00 1 c . . .
H23 H 0.2498(9) -0.0591(5) 0.0553(8) 0.179(6) Uiso 1.00 1 c . . .
H24 H 0.1667(9) -0.0229(5) 0.0455(8) 0.179(6) Uiso 1.00 1 c . . .
H25 H 0.2658(9) -0.0042(5) 0.0729(8) 0.179(6) Uiso 1.00 1 c . . .
H26 H 0.0026(7) 0.0471(4) 0.1738(6) 0.111(4) Uiso 1.00 1 c . . .
H27 H 0.0548(7) 0.0359(4) 0.0965(6) 0.111(4) Uiso 1.00 1 c . . .
H28 H -0.0400(8) -0.0323(4) 0.1820(7) 0.152(5) Uiso 1.00 1 c . . .
H29 H -0.0756(8) -0.0124(4) 0.0984(7) 0.152(5) Uiso 1.00 1 c . . .
H30 H 0.0140(8) -0.0442(4) 0.1060(7) 0.152(5) Uiso 1.00 1 c . . .
H31 H 0.0159(7) 0.1118(4) 0.2468(7) 0.129(5) Uiso 1.00 1 c . . .
H32 H 0.0884(7) 0.1324(4) 0.3110(7) 0.129(5) Uiso 1.00 1 c . . .
H33 H 0.0289(9) 0.2087(5) 0.2866(9) 0.223(8) Uiso 1.00 1 c . . .
H34 H -0.0444(9) 0.1876(5) 0.2236(9) 0.223(8) Uiso 1.00 1 c . . .
H35 H -0.0506(9) 0.1753(5) 0.3144(9) 0.223(8) Uiso 1.00 1 c . . .
H36 H 0.075(1) 0.1915(8) 0.085(1) 0.22(1) Uiso 1.00 1 c . . .
H37 H 0.112(1) 0.1451(8) 0.044(1) 0.22(1) Uiso 1.00 1 c . . .
H38 H -0.050(2) 0.160(1) 0.101(1) 0.41(2) Uiso 1.00 1 c . . .
H39 H -0.027(2) 0.159(1) 0.011(1) 0.41(2) Uiso 1.00 1 c . . .
H40 H -0.013(2) 0.113(1) 0.063(1) 0.41(2) Uiso 1.00 1 c . . .
H41 H 0.2348(9) 0.2107(4) 0.1637(8) 0.147(5) Uiso 1.00 1 c . . .
H42 H 0.1408(9) 0.2263(4) 0.1982(8) 0.147(5) Uiso 1.00 1 c . . .
H43 H 0.194(1) 0.2018(5) 0.3250(9) 0.205(7) Uiso 1.00 1 c . . .
H44 H 0.289(1) 0.1864(5) 0.2905(9) 0.205(7) Uiso 1.00 1 c . . .
H45 H 0.262(1) 0.2410(5) 0.2944(9) 0.205(7) Uiso 1.00 1 c . . .
H46 H 0.2721(9) 0.1673(5) 0.0428(7) 0.146(5) Uiso 1.00 1 c . . .
H47 H 0.3640(9) 0.1536(5) 0.0030(7) 0.146(5) Uiso 1.00 1 c . . .
H48 H 0.212(1) 0.0914(6) 0.0136(8) 0.194(7) Uiso 1.00 1 c . . .
H49 H 0.237(1) 0.1162(6) -0.0662(8) 0.194(7) Uiso 1.00 1 c . . .
H50 H 0.304(1) 0.0777(6) -0.0261(8) 0.194(7) Uiso 1.00 1 c . . .
H51 H 0.4893(8) 0.0663(4) 0.1400(7) 0.154(6) Uiso 1.00 1 c . . .
H52 H 0.4107(8) 0.0450(4) 0.0822(7) 0.154(6) Uiso 1.00 1 c . . .
H53 H 0.5460(9) 0.0591(5) 0.0116(7) 0.199(7) Uiso 1.00 1 c . . .
H54 H 0.4640(9) 0.0913(5) -0.0226(7) 0.199(7) Uiso 1.00 1 c . . .
H55 H 0.5416(9) 0.1136(5) 0.0350(7) 0.199(7) Uiso 1.00 1 c . . .
H61 H 0.653(1) 0.2150(7) 0.976(1) 0.182(8) Uiso 1.00 1 c . . .
H62 H 0.553(2) 0.2678(7) 1.035(1) 0.19(1) Uiso 1.00 1 c . . .
H63 H 0.399(2) 0.2761(5) 0.987(1) 0.180(8) Uiso 1.00 1 c . . .
H64 H 0.6486(9) 0.1351(5) 0.8820(9) 0.182(7) Uiso 1.00 1 c . . .
H65 H 0.5980(9) 0.1457(5) 0.7987(9) 0.182(7) Uiso 1.00 1 c . . .
H66 H 0.6818(9) 0.1778(5) 0.8296(9) 0.182(7) Uiso 1.00 1 c . . .
H67 H 0.278(1) 0.2574(4) 0.8931(8) 0.172(6) Uiso 1.00 1 c . . .
H68 H 0.307(1) 0.2459(4) 0.8065(8) 0.172(6) Uiso 1.00 1 c . . .
H69 H 0.277(1) 0.2041(4) 0.8625(8) 0.172(6) Uiso 1.00 1 c . . .
H70 H 0.429(1) 0.2509(6) 0.391(1) 0.180(7) Uiso 1.00 1 c . . .
H71 H 0.577(2) 0.2282(6) 0.362(1) 0.192(9) Uiso 1.00 1 c . . .
H72 H 0.666(1) 0.1758(6) 0.442(1) 0.181(7) Uiso 1.00 1 c . . .
H73 H 0.329(1) 0.2639(5) 0.5229(9) 0.205(7) Uiso 1.00 1 c . . .
H74 H 0.288(1) 0.2181(5) 0.4791(9) 0.205(7) Uiso 1.00 1 c . . .
H75 H 0.320(1) 0.2155(5) 0.5698(9) 0.205(7) Uiso 1.00 1 c . . .
H76 H 0.5912(9) 0.1037(5) 0.5824(8) 0.185(7) Uiso 1.00 1 c . . .
H77 H 0.6842(9) 0.1281(5) 0.5604(8) 0.185(7) Uiso 1.00 1 c . . .
H78 H 0.6326(9) 0.1463(5) 0.6343(8) 0.185(7) Uiso 1.00 1 c . . .
H79 H -0.137(1) 0.1450(4) 0.5579(8) 0.128(5) Uiso 1.00 1 c . . .
H80 H -0.1958(9) 0.1742(4) 0.675(1) 0.135(5) Uiso 1.00 1 c . . .
H81 H -0.1059(9) 0.1797(4) 0.7916(8) 0.123(5) Uiso 1.00 1 c . . .
H82 H -0.0033(8) 0.0826(4) 0.5140(7) 0.133(5) Uiso 1.00 1 c . . .
H83 H 0.0324(8) 0.1342(4) 0.4937(7) 0.133(5) Uiso 1.00 1 c . . .
H84 H 0.0960(8) 0.0990(4) 0.5452(7) 0.133(5) Uiso 1.00 1 c . . .
H85 H 0.0395(8) 0.1336(4) 0.8685(7) 0.136(5) Uiso 1.00 1 c . . .
H86 H 0.1298(8) 0.1392(4) 0.8217(7) 0.136(5) Uiso 1.00 1 c . . .
H87 H 0.0746(8) 0.1849(4) 0.8461(7) 0.136(5) Uiso 1.00 1 c . . .
H88 H 0.2003(9) -0.1230(6) 0.615(1) 0.151(6) Uiso 1.00 1 c . . .
H89 H 0.241(1) -0.1554(5) 0.740(1) 0.176(8) Uiso 1.00 1 c . . .
H90 H 0.2811(9) -0.1060(6) 0.850(1) 0.156(6) Uiso 1.00 1 c . . .
H91 H 0.2011(8) 0.0027(4) 0.5686(7) 0.146(5) Uiso 1.00 1 c . . .
H92 H 0.2408(8) -0.0437(4) 0.5298(7) 0.146(5) Uiso 1.00 1 c . . .
H93 H 0.1354(8) -0.0408(4) 0.5469(7) 0.146(5) Uiso 1.00 1 c . . .
H94 H 0.3054(8) -0.0281(5) 0.9070(7) 0.147(5) Uiso 1.00 1 c . . .
H95 H 0.3460(8) 0.0092(5) 0.8482(7) 0.147(5) Uiso 1.00 1 c . . .
H96 H 0.2414(8) 0.0120(5) 0.8680(7) 0.147(5) Uiso 1.00 1 c . . .
H56 H 0.415(1) 0.2001(3) 0.110(1) 0.29(1) Uiso 1.00 1 c . . .
H57 H 0.389(1) 0.1910(3) 0.198(1) 0.29(1) Uiso 1.00 1 c . . .
H58 H 0.524(1) 0.1559(6) 0.237(1) 0.43(2) Uiso 1.00 1 c . . .
H59 H 0.550(1) 0.1636(6) 0.148(1) 0.43(2) Uiso 1.00 1 c . . .
H60 H 0.535(1) 0.2081(6) 0.203(1) 0.43(2) Uiso 1.00 1 c . . .

loop_
_atom_site_aniso_label
_atom_site_aniso_U_11
_atom_site_aniso_U_22
_atom_site_aniso_U_33
_atom_site_aniso_U_12
_atom_site_aniso_U_13
_atom_site_aniso_U_23
Rh1 0.0716(5) 0.0592(5) 0.0676(5) -0.0024(5) 0.0138(4) 0.0061(5)
P1 0.074(2) 0.082(2) 0.080(2) -0.009(2) 0.003(2) 0.015(2)
P2 0.073(2) 0.067(2) 0.076(2) -0.004(1) 0.010(1) 0.003(1)
P3 0.089(2) 0.072(2) 0.103(2) 0.008(2) 0.017(2) 0.005(2)
P4 0.092(2) 0.083(2) 0.094(2) -0.010(2) 0.023(2) 0.024(2)
O1 0.086(5) 0.074(5) 0.108(6) -0.020(4) 0.023(4) -0.008(4)
O2 0.083(5) 0.096(6) 0.107(6) -0.036(5) 0.008(4) -0.012(4)
O3 0.063(5) 0.062(5) 0.163(7) -0.015(4) 0.008(5) 0.000(4)
O4 0.055(5) 0.070(5) 0.143(7) -0.008(4) 0.008(4) -0.012(4)
O5 0.096(6) 0.084(5) 0.091(6) -0.030(4) 0.003(5) -0.002(5)
O6 0.050(5) 0.064(5) 0.146(7) -0.007(4) 0.006(4) -0.007(4)
C1 0.10(1) 0.092(9) 0.16(1) 0.000(8) -0.034(9) 0.036(9)
C2 0.10(1) 0.10(1) 0.23(2) 0.025(8) -0.01(1) 0.01(1)
C3 0.095(9) 0.15(1) 0.082(8) -0.032(9) 0.000(7) 0.024(8)
C4 0.15(1) 0.19(2) 0.10(1) -0.01(1) 0.018(9) -0.03(1)
C5 0.070(7) 0.112(9) 0.112(9) -0.014(7) -0.007(6) 0.023(8)
C6 0.088(9) 0.17(1) 0.14(1) -0.032(9) -0.019(9) 0.01(1)
C7 0.092(8) 0.091(8) 0.091(8) -0.021(7) 0.014(7) 0.016(7)
C8 0.11(1) 0.13(1) 0.096(9) -0.031(8) 0.028(8) -0.002(8)
C9 0.099(9) 0.077(8) 0.107(9) 0.006(6) 0.003(7) -0.015(7)
C10 0.16(1) 0.15(1) 0.14(1) 0.01(1) 0.05(1) -0.02(1)
C11 0.078(8) 0.082(8) 0.118(9) -0.013(6) -0.018(7) -0.012(7)
C12 0.098(9) 0.13(1) 0.16(1) -0.025(8) -0.014(8) -0.017(9)
C13 0.094(9) 0.078(8) 0.15(1) 0.018(7) 0.037(8) -0.014(7)
C14 0.15(1) 0.14(1) 0.26(2) 0.02(1) 0.08(1) -0.04(1)
C15 0.09(1) 0.32(2) 0.14(1) 0.06(1) -0.02(1) 0.02(1)
C16 0.23(3) 0.57(5) 0.23(3) 0.07(3) -0.01(2) 0.17(3)
C17 0.14(1) 0.068(8) 0.16(1) -0.003(8) 0.03(1) 0.006(8)
C18 0.17(2) 0.15(1) 0.20(2) -0.03(1) 0.02(1) -0.03(1)
C19 0.12(1) 0.14(1) 0.10(1) 0.010(9) 0.021(8) 0.053(9)
C20 0.16(1) 0.23(2) 0.10(1) 0.02(1) -0.01(1) 0.01(1)
C21 0.101(9) 0.16(1) 0.12(1) 0.033(9) 0.062(8) 0.040(9)
C22 0.14(1) 0.23(2) 0.13(1) 0.04(1) 0.07(1) 0.04(1)
C23 0.16(2) 0.33(3) 0.23(2) -0.07(2) 0.04(2) 0.12(2)
C24 0.45(4) 0.39(4) 0.22(3) -0.12(3) -0.04(3) 0.10(3)
C25 0.11(1) 0.058(7) 0.085(9) -0.028(7) 0.013(8) 0.008(6)
C26 0.12(1) 0.08(1) 0.12(1) -0.05(1) -0.03(1) 0.008(8)
C27 0.15(2) 0.13(2) 0.17(2) -0.06(1) -0.04(1) 0.03(1)
C28 0.22(3) 0.13(2) 0.12(1) -0.07(2) -0.01(2) 0.02(1)
C29 0.26(2) 0.07(1) 0.11(1) -0.04(1) 0.07(1) -0.01(1)
C30 0.14(1) 0.058(8) 0.11(1) -0.027(9) 0.04(1) -0.007(8)
C31 0.09(1) 0.14(1) 0.23(2) 0.01(1) -0.04(1) 0.00(1)
C32 0.15(1) 0.09(1) 0.18(1) 0.01(1) 0.06(1) -0.026(9)
C33 0.085(9) 0.079(8) 0.091(9) -0.017(7) -0.003(8) 0.010(7)
C34 0.12(1) 0.12(1) 0.12(1) -0.02(1) -0.01(1) 0.00(1)
C35 0.19(2) 0.13(1) 0.13(2) 0.01(1) -0.00(1) 0.04(1)
C36 0.24(2) 0.12(1) 0.12(1) -0.03(2) 0.02(2) 0.02(1)
C37 0.16(2) 0.13(1) 0.16(2) -0.04(1) 0.07(1) 0.01(1)
C38 0.10(1) 0.096(9) 0.11(1) -0.018(8) 0.025(9) 0.009(8)
C39 0.15(1) 0.14(1) 0.22(2) 0.03(1) -0.03(1) 0.04(1)
C40 0.12(1) 0.19(1) 0.16(1) 0.03(1) 0.03(1) 0.03(1)
C41 0.066(7) 0.057(7) 0.086(8) 0.001(6) 0.011(7) 0.004(6)
C42 0.084(9) 0.066(7) 0.090(9) -0.001(6) -0.004(8) 0.006(6)
C43 0.10(1) 0.10(1) 0.11(1) 0.022(8) -0.011(9) -0.002(8)
C44 0.068(9) 0.10(1) 0.17(1) 0.023(7) -0.01(1) -0.02(1)
C45 0.09(1) 0.094(9) 0.13(1) 0.009(8) -0.001(9) -0.037(8)
C46 0.076(9) 0.051(6) 0.12(1) 0.002(6) -0.011(8) 0.002(6)
C47 0.11(1) 0.12(1) 0.104(9) 0.001(8) -0.001(8) 0.003(8)
C48 0.10(1) 0.11(1) 0.12(1) 0.000(8) -0.006(8) -0.018(8)
C49 0.059(7) 0.072(7) 0.088(8) 0.000(6) 0.025(6) -0.011(8)
C50 0.065(7) 0.069(9) 0.11(1) 0.001(6) 0.015(7) -0.017(8)
C51 0.11(1) 0.08(1) 0.19(2) 0.006(9) 0.00(1) -0.02(1)
C52 0.15(1) 0.053(9) 0.24(2) 0.004(9) 0.02(2) 0.00(1)
C53 0.12(1) 0.11(1) 0.16(2) 0.02(1) 0.02(1) 0.04(1)
C54 0.087(9) 0.10(1) 0.10(1) 0.007(7) 0.015(8) 0.004(9)
C55 0.11(1) 0.13(1) 0.12(1) -0.007(8) 0.011(8) -0.038(9)
C56 0.11(1) 0.17(1) 0.092(9) 0.023(9) 0.003(8) 0.012(9)
B1 0.07(1) 0.07(1) 0.11(1) -0.015(8) 0.008(9) -0.007(9)
B2 0.09(1) 0.054(8) 0.10(1) 0.000(7) 0.002(8) -0.002(8)
B3 0.061(9) 0.071(9) 0.11(1) 0.001(7) 0.004(8) -0.006(9)
B4 0.10(1) 0.060(9) 0.079(9) -0.007(9) 0.003(8) -0.020(7)
B5 0.062(9) 0.081(9) 0.073(8) -0.010(8) 0.002(6) -0.016(7)

loop_
_atom_type_symbol
_atom_type_description
_atom_type_scat_dispersion_real
_atom_type_scat_dispersion_imag
_atom_type_scat_source
C C 0.003 0.002
;
International Tables for Crystallography
(1992, Vol. C, Tables 4.2.6.8 and 6.1.1.4)
;
H H 0.000 0.000
;
International Tables for Crystallography
(1992, Vol. C, Table 6.1.1.4)
;
O O 0.011 0.006
;
International Tables for Crystallography
(1992, Vol. C, Tables 4.2.6.8 and 6.1.1.4)
;
B B 0.001 0.001
;
International Tables for Crystallography
(1992, Vol. C, Tables 4.2.6.8 and 6.1.1.4)
;
P P 0.102 0.094
;
International Tables for Crystallography
(1992, Vol. C, Tables 4.2.6.8 and 6.1.1.4)
;
Rh Rh -1.118 0.919
;
International Tables for Crystallography
(1992, Vol. C, Tables 4.2.6.8 and 6.1.1.4)
;

loop_
_geom_angle_atom_site_label_1
_geom_angle_site_symmetry_1
_geom_angle_atom_site_label_2
_geom_angle_site_symmetry_2
_geom_angle_atom_site_label_3
_geom_angle_site_symmetry_3
_geom_angle
_geom_angle_publ_flag
P1 . Rh1 . P2 . 92.9(1) yes
P1 . Rh1 . P3 . 145.58(11) yes
P2 . Rh1 . P3 . 96.9(1) yes
P1 . Rh1 . P4 . 96.63(11) yes
P2 . Rh1 . P4 . 144.62(11) yes
P3 . Rh1 . P4 . 94.18(11) yes
Rh1 . P1 . C1 . 125.6(4) no
Rh1 . P1 . C3 . 107.7(4) no
C1 . P1 . C3 . 98.3(6) no
Rh1 . P1 . C5 . 118.0(3) no
C1 . P1 . C5 . 101.7(5) no
C3 . P1 . C5 . 101.6(5) no
Rh1 . P2 . C7 . 127.5(3) no
Rh1 . P2 . C9 . 108.9(4) no
C7 . P2 . C9 . 97.2(5) no
Rh1 . P2 . C11 . 115.3(3) no
C7 . P2 . C11 . 102.7(5) no
C9 . P2 . C11 . 101.0(5) no
Rh1 . P3 . C13 . 109.2(4) no
Rh1 . P3 . C15 . 127.7(6) no
C13 . P3 . C15 . 106.3(6) no
Rh1 . P3 . C17 . 112.5(4) no
C13 . P3 . C17 . 100.5(5) no
C15 . P3 . C17 . 97.1(8) no
Rh1 . P4 . C19 . 112.6(4) no
Rh1 . P4 . C21 . 109.3(4) no
C19 . P4 . C21 . 100.8(6) no
Rh1 . P4 . C23 . 125.4(6) no
C19 . P4 . C23 . 92.1(7) no
C21 . P4 . C23 . 112.8(6) no
B1 . O1 . B2 . 120.1(9) no
B1 . O2 . B3 . 122.5(10) no
B1 . O3 . B4 . 124.7(9) no
B1 . O4 . B5 . 123.4(9) no
B2 . O5 . B3 . 120.8(9) no
B4 . O6 . B5 . 120.1(9) no
P1 . C1 . C2 . 114.2(8) no
P1 . C1 . H1 . 108.6 no
C2 . C1 . H1 . 107.7 no
P1 . C1 . H2 . 109.0 no
C2 . C1 . H2 . 107.7 no
H1 . C1 . H2 . 109.5 no
C1 . C2 . H3 . 111.7 no
C1 . C2 . H4 . 108.3 no
H3 . C2 . H4 . 109.5 no
C1 . C2 . H5 . 108.4 no
H3 . C2 . H5 . 109.5 no
H4 . C2 . H5 . 109.5 no
P1 . C3 . C4 . 114.1(8) no
P1 . C3 . H6 . 108.9 no
C4 . C3 . H6 . 107.7 no
P1 . C3 . H7 . 108.6 no
C4 . C3 . H7 . 108.0 no
H6 . C3 . H7 . 109.5 no
C3 . C4 . H8 . 108.3 no
C3 . C4 . H9 . 108.7 no
H8 . C4 . H9 . 109.5 no
C3 . C4 . H10 . 111.4 no
H8 . C4 . H10 . 109.5 no
H9 . C4 . H10 . 109.5 no
P1 . C5 . C6 . 118.0(7) no
P1 . C5 . H11 . 107.1 no
C6 . C5 . H11 . 106.5 no
P1 . C5 . H12 . 107.9 no
C6 . C5 . H12 . 107.7 no
H11 . C5 . H12 . 109.5 no
C5 . C6 . H13 . 108.0 no
C5 . C6 . H14 . 109.3 no
H13 . C6 . H14 . 109.5 no
C5 . C6 . H15 . 111.1 no
H13 . C6 . H15 . 109.5 no
H14 . C6 . H15 . 109.5 no
P2 . C7 . C8 . 115.5(7) no
P2 . C7 . H16 . 108.7 no
C8 . C7 . H16 . 107.8 no
P2 . C7 . H17 . 107.9 no
C8 . C7 . H17 . 107.4 no
H16 . C7 . H17 . 109.5 no
C7 . C8 . H18 . 108.6 no
C7 . C8 . H19 . 108.2 no
H18 . C8 . H19 . 109.5 no
C7 . C8 . H20 . 111.6 no
H18 . C8 . H20 . 109.5 no
H19 . C8 . H20 . 109.5 no
P2 . C9 . C10 . 115.6(8) no
P2 . C9 . H21 . 108.2 no
C10 . C9 . H21 . 107.5 no
P2 . C9 . H22 . 108.6 no
C10 . C9 . H22 . 107.4 no
H21 . C9 . H22 . 109.5 no
C9 . C10 . H23 . 111.2 no
C9 . C10 . H24 . 108.7 no
H23 . C10 . H24 . 109.5 no
C9 . C10 . H25 . 108.6 no
H23 . C10 . H25 . 109.5 no
H24 . C10 . H25 . 109.5 no
P2 . C11 . C12 . 118.6(8) no
P2 . C11 . H26 . 107.1 no
C12 . C11 . H26 . 107.0 no
P2 . C11 . H27 . 107.8 no
C12 . C11 . H27 . 106.7 no
H26 . C11 . H27 . 109.5 no
C11 . C12 . H28 . 108.3 no
C11 . C12 . H29 . 111.4 no
H28 . C12 . H29 . 109.5 no
C11 . C12 . H30 . 108.6 no
H28 . C12 . H30 . 109.5 no
H29 . C12 . H30 . 109.5 no
P3 . C13 . C14 . 119.4(9) no
P3 . C13 . H31 . 106.7 no
C14 . C13 . H31 . 105.8 no
P3 . C13 . H32 . 107.9 no
C14 . C13 . H32 . 107.3 no
H31 . C13 . H32 . 109.5 no
C13 . C14 . H33 . 107.5 no
C13 . C14 . H34 . 109.0 no
H33 . C14 . H34 . 109.5 no
C13 . C14 . H35 . 111.9 no
H33 . C14 . H35 . 109.5 no
H34 . C14 . H35 . 109.5 no
P3 . C15 . C16 . 129.9(18) no
P3 . C15 . H36 . 103.9 no
C16 . C15 . H36 . 101.4 no
P3 . C15 . H37 . 106.3 no
C16 . C15 . H37 . 104.8 no
H36 . C15 . H37 . 109.5 no
C15 . C16 . H38 . 109.2 no
C15 . C16 . H39 . 113.7 no
H38 . C16 . H39 . 109.5 no
C15 . C16 . H40 . 105.4 no
H38 . C16 . H40 . 109.5 no
H39 . C16 . H40 . 109.5 no
P3 . C17 . C18 . 113.6(9) no
P3 . C17 . H41 . 109.0 no
C18 . C17 . H41 . 108.4 no
P3 . C17 . H42 . 108.8 no
C18 . C17 . H42 . 107.5 no
H41 . C17 . H42 . 109.5 no
C17 . C18 . H43 . 108.8 no
C17 . C18 . H44 . 107.9 no
H43 . C18 . H44 . 109.5 no
C17 . C18 . H45 . 111.6 no
H43 . C18 . H45 . 109.5 no
H44 . C18 . H45 . 109.5 no
P4 . C19 . C20 . 113.4(9) no
P4 . C19 . H46 . 109.0 no
C20 . C19 . H46 . 107.9 no
P4 . C19 . H47 . 108.3 no
C20 . C19 . H47 . 108.6 no
H46 . C19 . H47 . 109.5 no
C19 . C20 . H48 . 108.8 no
C19 . C20 . H49 . 111.4 no
H48 . C20 . H49 . 109.5 no
C19 . C20 . H50 . 108.2 no
H48 . C20 . H50 . 109.5 no
H49 . C20 . H50 . 109.5 no
P4 . C21 . C22 . 118.9(9) no
P4 . C21 . H51 . 107.2 no
C22 . C21 . H51 . 106.6 no
P4 . C21 . H52 . 107.0 no
C22 . C21 . H52 . 107.4 no
H51 . C21 . H52 . 109.5 no
C21 . C22 . H53 . 111.1 no
C21 . C22 . H54 . 108.3 no
H53 . C22 . H54 . 109.5 no
C21 . C22 . H55 . 109.0 no
H53 . C22 . H55 . 109.5 no
H54 . C22 . H55 . 109.5 no
P4 . C23 . C24 . 116.00(4) no
P4 . C23 . H56 . 110.9 no
C24 . C23 . H56 . 114.2 no
P4 . C23 . H57 . 104.8 no
C24 . C23 . H57 . 100.3 no
H56 . C23 . H57 . 109.5 no
C23 . C24 . H58 . 116.9 no
C23 . C24 . H59 . 102.8 no
H58 . C24 . H59 . 109.5 no
C23 . C24 . H60 . 108.4 no
H58 . C24 . H60 . 109.5 no
H59 . C24 . H60 . 109.5 no
C26 . C25 . C30 . 118.9(13) no
C26 . C25 . B2 . 121.5(13) no
C30 . C25 . B2 . 119.3(13) no
C25 . C26 . C27 . 120.2(16) no
C25 . C26 . C31 . 122.0(13) no
C27 . C26 . C31 . 117.8(17) no
C26 . C27 . C28 . 119.4(21) no
C26 . C27 . H61 . 121.5 no
C28 . C27 . H61 . 119.1 no
C27 . C28 . C29 . 121.6(24) no
C27 . C28 . H62 . 119.3 no
C29 . C28 . H62 . 119.1 no
C28 . C29 . C30 . 117.4(20) no
C28 . C29 . H63 . 119.6 no
C30 . C29 . H63 . 122.9 no
C25 . C30 . C29 . 122.3(15) no
C25 . C30 . C32 . 121.6(13) no
C29 . C30 . C32 . 116.1(16) no
C26 . C31 . H64 . 109.9 no
C26 . C31 . H65 . 107.8 no
H64 . C31 . H65 . 109.5 no
C26 . C31 . H66 . 110.7 no
H64 . C31 . H66 . 109.5 no
H65 . C31 . H66 . 109.5 no
C30 . C32 . H67 . 110.7 no
C30 . C32 . H68 . 109.4 no
H67 . C32 . H68 . 109.5 no
C30 . C32 . H69 . 108.2 no
H67 . C32 . H69 . 109.5 no
H68 . C32 . H69 . 109.5 no
C34 . C33 . C38 . 117.4(12) no
C34 . C33 . B3 . 119.7(13) no
C38 . C33 . B3 . 122.9(12) no
C33 . C34 . C35 . 121.9(15) no
C33 . C34 . C39 . 119.8(15) no
C35 . C34 . C39 . 118.3(16) no
C34 . C35 . C36 . 118.0(18) no
C34 . C35 . H70 . 122.5 no
C36 . C35 . H70 . 119.5 no
C35 . C36 . C37 . 122.8(20) no
C35 . C36 . H71 . 118.5 no
C37 . C36 . H71 . 118.7 no
C36 . C37 . C38 . 118.4(17) no
C36 . C37 . H72 . 119.9 no
C38 . C37 . H72 . 121.7 no
C33 . C38 . C37 . 121.4(14) no
C33 . C38 . C40 . 119.1(12) no
C37 . C38 . C40 . 119.3(14) no
C34 . C39 . H73 . 111.1 no
C34 . C39 . H74 . 109.8 no
H73 . C39 . H74 . 109.5 no
C34 . C39 . H75 . 107.6 no
H73 . C39 . H75 . 109.5 no
H74 . C39 . H75 . 109.5 no
C38 . C40 . H76 . 109.1 no
C38 . C40 . H77 . 110.5 no
H76 . C40 . H77 . 109.5 no
C38 . C40 . H78 . 108.8 no
H76 . C40 . H78 . 109.5 no
H77 . C40 . H78 . 109.5 no
C42 . C41 . C46 . 119.0(10) no
C42 . C41 . B4 . 121.5(10) no
C46 . C41 . B4 . 119.5(10) no
C41 . C42 . C43 . 119.3(11) no
C41 . C42 . C47 . 120.1(11) no
C43 . C42 . C47 . 120.6(12) no
C42 . C43 . C44 . 119.0(12) no
C42 . C43 . H79 . 120.1 no
C44 . C43 . H79 . 120.8 no
C43 . C44 . C45 . 122.6(13) no
C43 . C44 . H80 . 118.8 no
C45 . C44 . H80 . 118.7 no
C44 . C45 . C46 . 120.0(12) no
C44 . C45 . H81 . 120.1 no
C46 . C45 . H81 . 120.0 no
C41 . C46 . C45 . 120.1(11) no
C41 . C46 . C48 . 120.0(11) no
C45 . C46 . C48 . 119.8(12) no
C42 . C47 . H82 . 108.9 no
C42 . C47 . H83 . 109.9 no
H82 . C47 . H83 . 109.5 no
C42 . C47 . H84 . 109.6 no
H82 . C47 . H84 . 109.5 no
H83 . C47 . H84 . 109.5 no
C46 . C48 . H85 . 109.0 no
C46 . C48 . H86 . 109.7 no
H85 . C48 . H86 . 109.5 no
C46 . C48 . H87 . 109.7 no
H85 . C48 . H87 . 109.5 no
H86 . C48 . H87 . 109.5 no
C50 . C49 . C54 . 118.1(11) no
C50 . C49 . B5 . 120.8(11) no
C54 . C49 . B5 . 121.0(11) no
C49 . C50 . C51 . 121.6(12) no
C49 . C50 . C55 . 120.1(11) no
C51 . C50 . C55 . 118.2(13) no
C50 . C51 . C52 . 119.0(15) no
C50 . C51 . H88 . 121.4 no
C52 . C51 . H88 . 119.6 no
C51 . C52 . C53 . 121.6(15) no
C51 . C52 . H89 . 119.6 no
C53 . C52 . H89 . 118.7 no
C52 . C53 . C54 . 119.3(15) no
C52 . C53 . H90 . 120.3 no
C54 . C53 . H90 . 120.4 no
C49 . C54 . C53 . 120.3(13) no
C49 . C54 . C56 . 120.0(12) no
C53 . C54 . C56 . 119.7(14) no
C50 . C55 . H91 . 108.5 no
C50 . C55 . H92 . 109.5 no
H91 . C55 . H92 . 109.5 no
C50 . C55 . H93 . 110.4 no
H91 . C55 . H93 . 109.5 no
H92 . C55 . H93 . 109.5 no
C54 . C56 . H94 . 111.0 no
C54 . C56 . H95 . 108.6 no
H94 . C56 . H95 . 109.5 no
C54 . C56 . H96 . 108.8 no
H94 . C56 . H96 . 109.5 no
H95 . C56 . H96 . 109.5 no
O1 . B1 . O2 . 113.4(9) yes
O1 . B1 . O3 . 107.4(10) yes
O2 . B1 . O3 . 109.9(10) yes
O1 . B1 . O4 . 106.7(10) yes
O2 . B1 . O4 . 109.0(10) yes
O3 . B1 . O4 . 110.3(9) yes
O1 . B2 . O5 . 121.6(11) no
O1 . B2 . C25 . 120.6(11) no
O5 . B2 . C25 . 117.7(11) no
O2 . B3 . O5 . 119.5(11) no
O2 . B3 . C33 . 121.6(12) no
O5 . B3 . C33 . 119.0(11) no
O3 . B4 . O6 . 119.6(11) no
O3 . B4 . C41 . 124.3(10) no
O6 . B4 . C41 . 116.0(11) no
O4 . B5 . O6 . 121.7(11) no
O4 . B5 . C49 . 121.4(11) no
O6 . B5 . C49 . 116.9(10) no

loop_
_geom_bond_atom_site_label_1
_geom_bond_site_symmetry_1
_geom_bond_atom_site_label_2
_geom_bond_site_symmetry_2
_geom_bond_distance
_geom_bond_publ_flag
Rh1 . P1 . 2.324(3) yes
Rh1 . P2 . 2.333(3) yes
Rh1 . P3 . 2.328(3) yes
Rh1 . P4 . 2.315(3) yes
P1 . C1 . 1.827(11) no
P1 . C3 . 1.85(1) no
P1 . C5 . 1.825(9) no
P2 . C7 . 1.843(9) no
P2 . C9 . 1.848(9) no
P2 . C11 . 1.845(9) no
P3 . C13 . 1.85(1) no
P3 . C15 . 1.868(15) no
P3 . C17 . 1.843(11) no
P4 . C19 . 1.834(11) no
P4 . C21 . 1.83(1) no
P4 . C23 . 1.870(8) no
O1 . B1 . 1.475(14) yes
O1 . B2 . 1.345(13) yes
O2 . B1 . 1.446(14) yes
O2 . B3 . 1.344(13) yes
O3 . B1 . 1.466(14) yes
O3 . B4 . 1.322(13) yes
O4 . B1 . 1.495(13) yes
O4 . B5 . 1.302(12) yes
O5 . B2 . 1.370(13) yes
O5 . B3 . 1.388(14) yes
O6 . B4 . 1.395(12) yes
O6 . B5 . 1.370(13) yes
C1 . C2 . 1.532(14) yes
C1 . H1 . 0.95 no
C1 . H2 . 0.95 no
C2 . H3 . 0.95 no
C2 . H4 . 0.95 no
C2 . H5 . 0.95 no
C3 . C4 . 1.493(14) no
C3 . H6 . 0.95 no
C3 . H7 . 0.95 no
C4 . H8 . 0.95 no
C4 . H9 . 0.95 no
C4 . H10 . 0.95 no
C5 . C6 . 1.538(13) no
C5 . H11 . 0.95 no
C5 . H12 . 0.95 no
C6 . H13 . 0.95 no
C6 . H14 . 0.95 no
C6 . H15 . 0.95 no
C7 . C8 . 1.524(12) no
C7 . H16 . 0.95 no
C7 . H17 . 0.95 no
C8 . H18 . 0.95 no
C8 . H19 . 0.95 no
C8 . H20 . 0.95 no
C9 . C10 . 1.479(13) no
C9 . H21 . 0.95 no
C9 . H22 . 0.95 no
C10 . H23 . 0.95 no
C10 . H24 . 0.95 no
C10 . H25 . 0.95 no
C11 . C12 . 1.504(12) no
C11 . H26 . 0.95 no
C11 . H27 . 0.95 no
C12 . H28 . 0.95 no
C12 . H29 . 0.95 no
C12 . H30 . 0.95 no
C13 . C14 . 1.516(13) no
C13 . H31 . 0.95 no
C13 . H32 . 0.95 no
C14 . H33 . 0.95 no
C14 . H34 . 0.95 no
C14 . H35 . 0.95 no
C15 . C16 . 1.27(2) no
C15 . H36 . 0.95 no
C15 . H37 . 0.95 no
C16 . H38 . 0.95 no
C16 . H39 . 0.95 no
C16 . H40 . 0.95 no
C17 . C18 . 1.514(15) no
C17 . H41 . 0.95 no
C17 . H42 . 0.95 no
C18 . H43 . 0.95 no
C18 . H44 . 0.95 no
C18 . H45 . 0.95 no
C19 . C20 . 1.506(15) no
C19 . H46 . 0.95 no
C19 . H47 . 0.95 no
C20 . H48 . 0.95 no
C20 . H49 . 0.95 no
C20 . H50 . 0.95 no
C21 . C22 . 1.551(13) no
C21 . H51 . 0.95 no
C21 . H52 . 0.95 no
C22 . H53 . 0.95 no
C22 . H54 . 0.95 no
C22 . H55 . 0.95 no
C23 . C24 . 1.422(9) no
C23 . H56 . 0.95 no
C23 . H57 . 0.95 no
C24 . H58 . 0.95 no
C24 . H59 . 0.95 no
C24 . H60 . 0.95 no
C25 . C26 . 1.369(15) no
C25 . C30 . 1.372(14) no
C25 . B2 . 1.593(16) no
C26 . C27 . 1.408(19) no
C26 . C31 . 1.503(16) no
C27 . C28 . 1.37(2) no
C27 . H61 . 0.95 no
C28 . C29 . 1.37(2) no
C28 . H62 . 0.95 no
C29 . C30 . 1.406(18) no
C29 . H63 . 0.95 no
C30 . C32 . 1.526(16) no
C31 . H64 . 0.95 no
C31 . H65 . 0.95 no
C31 . H66 . 0.95 no
C32 . H67 . 0.95 no
C32 . H68 . 0.95 no
C32 . H69 . 0.95 no
C33 . C34 . 1.399(16) no
C33 . C38 . 1.383(14) no
C33 . B3 . 1.551(16) no
C34 . C35 . 1.390(18) no
C34 . C39 . 1.501(16) no
C35 . C36 . 1.366(19) no
C35 . H70 . 0.95 no
C36 . C37 . 1.362(19) no
C36 . H71 . 0.95 no
C37 . C38 . 1.400(16) no
C37 . H72 . 0.95 no
C38 . C40 . 1.497(15) no
C39 . H73 . 0.95 no
C39 . H74 . 0.95 no
C39 . H75 . 0.95 no
C40 . H76 . 0.95 no
C40 . H77 . 0.95 no
C40 . H78 . 0.95 no
C41 . C42 . 1.390(13) no
C41 . C46 . 1.401(13) no
C41 . B4 . 1.581(15) no
C42 . C43 . 1.401(14) no
C42 . C47 . 1.490(13) no
C43 . C44 . 1.358(15) no
C43 . H79 . 0.95 no
C44 . C45 . 1.339(14) no
C44 . H80 . 0.95 no
C45 . C46 . 1.367(13) no
C45 . H81 . 0.95 no
C46 . C48 . 1.538(13) no
C47 . H82 . 0.95 no
C47 . H83 . 0.95 no
C47 . H84 . 0.95 no
C48 . H85 . 0.95 no
C48 . H86 . 0.95 no
C48 . H87 . 0.95 no
C49 . C50 . 1.411(13) no
C49 . C54 . 1.382(13) no
C49 . B5 . 1.587(15) no
C50 . C51 . 1.379(15) no
C50 . C55 . 1.511(14) no
C51 . C52 . 1.359(18) no
C51 . H88 . 0.95 no
C52 . C53 . 1.386(18) no
C52 . H89 . 0.95 no
C53 . C54 . 1.402(16) no
C53 . H90 . 0.95 no
C54 . C56 . 1.501(14) no
C55 . H91 . 0.95 no
C55 . H92 . 0.95 no
C55 . H93 . 0.95 no
C56 . H94 . 0.95 no
C56 . H95 . 0.95 no
C56 . H96 . 0.95 no
